data_7113209
loop_
_publ_author_name
'Daniliuc, Constantin'
'Druckenbrodt, Christian'
'Hrib, Cristian G.'
'Ruthe, Frank'
'Blaschette, Armand'
'Jones, Peter G.'
'du Mont, Wolf-W.'

_publ_section_title
;
 The first trialkylphosphane telluride complexes of Ag(I): molecular,
 ionic and supramolecular structural alternatives
;
_journal_coden_ASTM CHCOFS
_journal_issue 20
_journal_name_full
;
 Chemical Communications (Cambridge, United Kingdom)
;
_journal_page_first 2060
_journal_page_last 2062
_journal_paper_doi 10.1039/b700917h
_journal_year 2007
_chemical_formula_sum 'C18 H42 Ag F6 P2 Sb Te2'
_chemical_formula_weight 919.28
_chemical_name_common 'Bis-(triisopropylphosphine telluride)-silver(I) hexafluoroantimonate'
_space_group_IT_number 14
_symmetry_cell_setting monoclinic
_symmetry_space_group_name_Hall '-P 2ybc'
_symmetry_space_group_name_H-M 'P 1 21/c 1'
_atom_sites_solution_hydrogens geom
_atom_sites_solution_primary direct
_atom_sites_solution_secondary difmap
_audit_creation_method SHELXL-97
_cell_angle_alpha 90.00
_cell_angle_beta 118.8840(10)
_cell_angle_gamma 90.00
_cell_formula_units_Z 8
_cell_length_a 28.5566(15)
_cell_length_b 8.4221(5)
_cell_length_c 28.2425(15)
_cell_measurement_reflns_used 9528
_cell_measurement_temperature 133(2)
_cell_measurement_theta_max 30
_cell_measurement_theta_min 2
_cell_volume 5947.5(6)
_computing_cell_refinement 'Bruker SAINT'
_computing_data_collection 'Bruker SMART'
_computing_data_reduction 'Bruker SAINT'
_computing_molecular_graphics 'SIEMENS XP'
_computing_publication_material SHELXL-97
_computing_structure_refinement 'SHELXL-97 (Sheldrick, 1997)'
_computing_structure_solution 'SHELXS-97 (Sheldrick, 1990)'
_diffrn_ambient_temperature 133(2)
_diffrn_detector_area_resol_mean 8.192
_diffrn_measured_fraction_theta_full 0.993
_diffrn_measured_fraction_theta_max 0.993
_diffrn_measurement_device_type 'Bruker SMART 1000 CCD'
_diffrn_measurement_method 'phi and omega scans'
_diffrn_radiation_monochromator graphite
_diffrn_radiation_source 'fine-focus sealed tube'
_diffrn_radiation_type MoK\a
_diffrn_radiation_wavelength 0.71073
_diffrn_reflns_av_R_equivalents 0.0850
_diffrn_reflns_av_sigmaI/netI 0.0592
_diffrn_reflns_limit_h_max 38
_diffrn_reflns_limit_h_min -38
_diffrn_reflns_limit_k_max 11
_diffrn_reflns_limit_k_min -11
_diffrn_reflns_limit_l_max 37
_diffrn_reflns_limit_l_min -37
_diffrn_reflns_number 107897
_diffrn_reflns_theta_full 28.58
_diffrn_reflns_theta_max 28.58
_diffrn_reflns_theta_min 0.81
_diffrn_standards_decay_% 0
_exptl_absorpt_coefficient_mu 3.640
_exptl_absorpt_correction_T_max 0.6902
_exptl_absorpt_correction_T_min 0.6108
_exptl_absorpt_correction_type multi-scan
_exptl_absorpt_process_details SADABS
_exptl_crystal_colour yellow
_exptl_crystal_density_diffrn 2.053
_exptl_crystal_density_method 'not measured'
_exptl_crystal_description prism
_exptl_crystal_F_000 3488
_exptl_crystal_size_max 0.21
_exptl_crystal_size_mid 0.14
_exptl_crystal_size_min 0.11
_refine_diff_density_max 1.826
_refine_diff_density_min -1.121
_refine_diff_density_rms 0.200
_refine_ls_extinction_method none
_refine_ls_goodness_of_fit_ref 1.025
_refine_ls_hydrogen_treatment 'methyls rigid and other riding'
_refine_ls_matrix_type full
_refine_ls_number_parameters 565
_refine_ls_number_reflns 15108
_refine_ls_number_restraints 0
_refine_ls_restrained_S_all 1.025
_refine_ls_R_factor_all 0.0910
_refine_ls_R_factor_gt 0.0448
_refine_ls_shift/su_max 0.002
_refine_ls_shift/su_mean 0.000
_refine_ls_structure_factor_coef Fsqd
_refine_ls_weighting_details 'calc w=1/[\s^2^(Fo^2^)+(0.0252P)^2^+41.2376P] where P=(Fo^2^+2Fc^2^)/3'
_refine_ls_weighting_scheme calc
_refine_ls_wR_factor_gt 0.0812
_refine_ls_wR_factor_ref 0.0956
_reflns_number_gt 9708
_reflns_number_total 15108
_reflns_threshold_expression >2sigma(I)
_cod_duplicate_entry 7101908
_cod_data_source_file b700917h.txt
_cod_data_source_block gaina
_cod_original_sg_symbol_H-M 'P 21/c'
_cod_database_code 7113209

loop_
_symmetry_equiv_pos_as_xyz
'x, y, z'
'-x, y+1/2, -z+1/2'
'-x, -y, -z'
'x, -y-1/2, z-1/2'

loop_
_atom_site_label
_atom_site_type_symbol
_atom_site_fract_x
_atom_site_fract_y
_atom_site_fract_z
_atom_site_U_iso_or_equiv
_atom_site_adp_type
_atom_site_occupancy
_atom_site_symmetry_multiplicity
_atom_site_calc_flag
_atom_site_refinement_flags
Te1 Te -0.061510(16) 0.01208(5) 0.011790(17) 0.02318(9) Uani 1 1 d .
Te2 Te 0.040433(15) 0.49969(5) 0.075038(15) 0.02124(9) Uani 1 1 d .
Te3 Te 0.456658(15) 0.99957(5) 0.029886(17) 0.02160(9) Uani 1 1 d .
Te4 Te 0.566149(16) 1.51336(5) 0.069340(15) 0.02172(9) Uani 1 1 d .
Sb1 Sb 0.335931(18) 0.56221(6) 0.154950(19) 0.02821(11) Uani 1 1 d .
Sb2 Sb -0.17798(2) 0.55378(6) 0.180001(18) 0.03018(11) Uani 1 1 d .
Ag1 Ag 0.00638(2) 0.24818(6) -0.00234(2) 0.03463(13) Uani 1 1 d .
Ag2 Ag 0.50538(2) 1.25818(6) 0.00918(2) 0.03293(13) Uani 1 1 d .
P1 P -0.07810(6) -0.0068(2) 0.08844(6) 0.0211(3) Uani 1 1 d .
P2 P 0.13212(6) 0.55664(19) 0.14130(6) 0.0167(3) Uani 1 1 d .
P3 P 0.36764(6) 1.05969(19) 0.01504(6) 0.0152(3) Uani 1 1 d .
P4 P 0.58306(6) 1.4991(2) 0.16207(6) 0.0172(3) Uani 1 1 d .
C11 C -0.1124(3) -0.1939(8) 0.0852(3) 0.0285(16) Uani 1 1 d .
H11 H -0.1227 -0.1909 0.1143 0.034 Uiso 1 1 calc R
C12 C -0.0765(4) -0.3380(9) 0.0956(4) 0.060(3) Uani 1 1 d .
H12A H -0.0954 -0.4338 0.0968 0.072 Uiso 1 1 calc R
H12B H -0.0437 -0.3251 0.1302 0.072 Uiso 1 1 calc R
H12C H -0.0673 -0.3479 0.0664 0.072 Uiso 1 1 calc R
C13 C -0.1633(3) -0.2121(9) 0.0316(3) 0.041(2) Uani 1 1 d .
H13A H -0.1544 -0.2166 0.0022 0.049 Uiso 1 1 calc R
H13B H -0.1868 -0.1211 0.0260 0.049 Uiso 1 1 calc R
H13C H -0.1816 -0.3102 0.0320 0.049 Uiso 1 1 calc R
C14 C -0.0159(3) -0.0019(11) 0.1530(3) 0.0389(18) Uani 1 1 d .
H14 H 0.0063 -0.0929 0.1524 0.047 Uiso 1 1 calc R
C15 C -0.0245(3) -0.0285(15) 0.2019(3) 0.071(3) Uani 1 1 d .
H15A H 0.0102 -0.0401 0.2346 0.085 Uiso 1 1 calc R
H15B H -0.0458 -0.1250 0.1964 0.085 Uiso 1 1 calc R
H15C H -0.0436 0.0627 0.2060 0.085 Uiso 1 1 calc R
C16 C 0.0165(3) 0.1484(11) 0.1591(3) 0.045(2) Uani 1 1 d .
H16A H -0.0030 0.2408 0.1617 0.054 Uiso 1 1 calc R
H16B H 0.0219 0.1602 0.1275 0.054 Uiso 1 1 calc R
H16C H 0.0513 0.1407 0.1919 0.054 Uiso 1 1 calc R
C17 C -0.1206(3) 0.1583(8) 0.0896(3) 0.0267(15) Uani 1 1 d .
H17 H -0.0954 0.2406 0.1142 0.032 Uiso 1 1 calc R
C18 C -0.1535(4) 0.2394(10) 0.0361(3) 0.047(2) Uani 1 1 d .
H18A H -0.1782 0.1627 0.0098 0.057 Uiso 1 1 calc R
H18B H -0.1298 0.2821 0.0231 0.057 Uiso 1 1 calc R
H18C H -0.1739 0.3263 0.0405 0.057 Uiso 1 1 calc R
C19 C -0.1557(3) 0.1092(9) 0.1148(3) 0.0376(18) Uani 1 1 d .
H19A H -0.1752 0.2020 0.1170 0.045 Uiso 1 1 calc R
H19B H -0.1329 0.0668 0.1511 0.045 Uiso 1 1 calc R
H19C H -0.1812 0.0276 0.0922 0.045 Uiso 1 1 calc R
C41 C 0.6251(3) 1.6656(8) 0.2039(3) 0.0258(15) Uani 1 1 d .
H41 H 0.6000 1.7467 0.2047 0.031 Uiso 1 1 calc R
C42 C 0.6622(3) 1.6165(10) 0.2631(3) 0.043(2) Uani 1 1 d .
H42A H 0.6893 1.5424 0.2648 0.051 Uiso 1 1 calc R
H42B H 0.6409 1.5650 0.2776 0.051 Uiso 1 1 calc R
H42C H 0.6797 1.7110 0.2847 0.051 Uiso 1 1 calc R
C43 C 0.6566(3) 1.7483(10) 0.1805(3) 0.043(2) Uani 1 1 d .
H43A H 0.6747 1.8414 0.2025 0.052 Uiso 1 1 calc R
H43B H 0.6321 1.7819 0.1433 0.052 Uiso 1 1 calc R
H43C H 0.6832 1.6749 0.1804 0.052 Uiso 1 1 calc R
C44 C 0.6167(3) 1.3116(8) 0.1916(2) 0.0239(14) Uani 1 1 d .
H44 H 0.6281 1.3163 0.2310 0.029 Uiso 1 1 calc R
C45 C 0.5797(3) 1.1687(9) 0.1686(3) 0.047(2) Uani 1 1 d .
H45A H 0.5677 1.1595 0.1299 0.057 Uiso 1 1 calc R
H45B H 0.5486 1.1828 0.1742 0.057 Uiso 1 1 calc R
H45C H 0.5989 1.0721 0.1871 0.057 Uiso 1 1 calc R
C46 C 0.6672(3) 1.2905(9) 0.1870(3) 0.0361(18) Uani 1 1 d .
H46A H 0.6857 1.1935 0.2060 0.043 Uiso 1 1 calc R
H46B H 0.6908 1.3821 0.2033 0.043 Uiso 1 1 calc R
H46C H 0.6577 1.2824 0.1488 0.043 Uiso 1 1 calc R
C47 C 0.5202(2) 1.5074(9) 0.1650(2) 0.0276(14) Uani 1 1 d .
H47 H 0.4979 1.4150 0.1439 0.033 Uiso 1 1 calc R
C48 C 0.5296(3) 1.4912(12) 0.2236(3) 0.051(2) Uani 1 1 d .
H48A H 0.5510 1.5812 0.2452 0.061 Uiso 1 1 calc R
H48B H 0.5488 1.3920 0.2394 0.061 Uiso 1 1 calc R
H48C H 0.4951 1.4902 0.2232 0.061 Uiso 1 1 calc R
C49 C 0.4889(3) 1.6564(9) 0.1389(3) 0.0322(17) Uani 1 1 d .
H49A H 0.4542 1.6520 0.1380 0.039 Uiso 1 1 calc R
H49B H 0.4834 1.6646 0.1019 0.039 Uiso 1 1 calc R
H49C H 0.5090 1.7492 0.1598 0.039 Uiso 1 1 calc R
C31 C 0.3641(2) 0.9932(8) 0.0753(2) 0.0226(13) Uani 1 1 d .
H31 H 0.3735 0.8778 0.0794 0.027 Uiso 1 1 calc R
C32 C 0.4045(3) 1.0713(11) 0.1272(3) 0.047(2) Uani 1 1 d .
H32A H 0.3926 1.1792 0.1290 0.057 Uiso 1 1 calc R
H32B H 0.4393 1.0758 0.1282 0.057 Uiso 1 1 calc R
H32C H 0.4078 1.0096 0.1581 0.057 Uiso 1 1 calc R
C33 C 0.3079(3) 1.0035(10) 0.0698(3) 0.0371(17) Uani 1 1 d .
H33A H 0.3088 0.9601 0.1024 0.045 Uiso 1 1 calc R
H33B H 0.2827 0.9422 0.0382 0.045 Uiso 1 1 calc R
H33C H 0.2965 1.1147 0.0653 0.045 Uiso 1 1 calc R
C34 C 0.3544(2) 1.2716(7) -0.0002(2) 0.0187(13) Uani 1 1 d .
H34 H 0.3564 1.2896 -0.0341 0.022 Uiso 1 1 calc R
C35 C 0.3963(2) 1.3799(8) 0.0420(3) 0.0271(15) Uani 1 1 d .
H35A H 0.3888 1.4901 0.0294 0.033 Uiso 1 1 calc R
H35B H 0.4318 1.3495 0.0477 0.033 Uiso 1 1 calc R
H35C H 0.3953 1.3700 0.0761 0.033 Uiso 1 1 calc R
C36 C 0.2979(2) 1.3224(8) -0.0131(3) 0.0269(15) Uani 1 1 d .
H36A H 0.2948 1.3185 0.0199 0.032 Uiso 1 1 calc R
H36B H 0.2717 1.2502 -0.0401 0.032 Uiso 1 1 calc R
H36C H 0.2911 1.4309 -0.0274 0.032 Uiso 1 1 calc R
C37 C 0.3159(2) 0.9510(8) -0.0426(2) 0.0230(14) Uani 1 1 d .
H37 H 0.2807 0.9794 -0.0451 0.028 Uiso 1 1 calc R
C38 C 0.3226(3) 0.7714(8) -0.0345(3) 0.0315(16) Uani 1 1 d .
H38A H 0.2939 0.7175 -0.0659 0.038 Uiso 1 1 calc R
H38B H 0.3207 0.7417 -0.0019 0.038 Uiso 1 1 calc R
H38C H 0.3573 0.7397 -0.0305 0.038 Uiso 1 1 calc R
C39 C 0.3134(3) 1.0000(9) -0.0956(2) 0.0322(15) Uani 1 1 d .
H39A H 0.3481 0.9803 -0.0936 0.039 Uiso 1 1 calc R
H39B H 0.3047 1.1132 -0.1020 0.039 Uiso 1 1 calc R
H39C H 0.2858 0.9379 -0.1253 0.039 Uiso 1 1 calc R
C21 C 0.1786(2) 0.4539(7) 0.1242(2) 0.0222(14) Uani 1 1 d .
H21 H 0.2155 0.4888 0.1510 0.027 Uiso 1 1 calc R
C22 C 0.1766(3) 0.2749(8) 0.1289(3) 0.0364(18) Uani 1 1 d .
H22A H 0.1405 0.2367 0.1040 0.044 Uiso 1 1 calc R
H22B H 0.1857 0.2467 0.1661 0.044 Uiso 1 1 calc R
H22C H 0.2023 0.2256 0.1198 0.044 Uiso 1 1 calc R
C23 C 0.1690(3) 0.5052(10) 0.0684(2) 0.0323(16) Uani 1 1 d .
H23A H 0.1958 0.4554 0.0609 0.039 Uiso 1 1 calc R
H23B H 0.1720 0.6209 0.0675 0.039 Uiso 1 1 calc R
H23C H 0.1332 0.4720 0.0409 0.039 Uiso 1 1 calc R
C24 C 0.1443(3) 0.7714(8) 0.1400(3) 0.0266(15) Uani 1 1 d .
H24 H 0.1393 0.7940 0.1031 0.032 Uiso 1 1 calc R
C25 C 0.1043(3) 0.8763(9) 0.1462(3) 0.0341(17) Uani 1 1 d .
H25A H 0.1088 0.8637 0.1827 0.041 Uiso 1 1 calc R
H25B H 0.0679 0.8453 0.1195 0.041 Uiso 1 1 calc R
H25C H 0.1103 0.9875 0.1405 0.041 Uiso 1 1 calc R
C26 C 0.2020(3) 0.8200(8) 0.1797(3) 0.0314(16) Uani 1 1 d .
H26A H 0.2090 0.9262 0.1704 0.038 Uiso 1 1 calc R
H26B H 0.2268 0.7438 0.1775 0.038 Uiso 1 1 calc R
H26C H 0.2070 0.8209 0.2166 0.038 Uiso 1 1 calc R
C27 C 0.1436(2) 0.4821(8) 0.2069(2) 0.0248(14) Uani 1 1 d .
H27 H 0.1358 0.3658 0.2015 0.030 Uiso 1 1 calc R
C28 C 0.1059(3) 0.5473(11) 0.2256(3) 0.044(2) Uani 1 1 d .
H28A H 0.1059 0.4770 0.2533 0.053 Uiso 1 1 calc R
H28B H 0.0697 0.5537 0.1948 0.053 Uiso 1 1 calc R
H28C H 0.1178 0.6536 0.2409 0.053 Uiso 1 1 calc R
C29 C 0.2025(3) 0.4942(11) 0.2514(3) 0.046(2) Uani 1 1 d .
H29A H 0.2113 0.6053 0.2624 0.055 Uiso 1 1 calc R
H29B H 0.2257 0.4544 0.2375 0.055 Uiso 1 1 calc R
H29C H 0.2079 0.4305 0.2827 0.055 Uiso 1 1 calc R
F11 F 0.3773(2) 0.7395(6) 0.19010(19) 0.0590(14) Uani 1 1 d .
F12 F 0.39624(19) 0.4346(7) 0.1876(3) 0.0799(19) Uani 1 1 d .
F13 F 0.3476(2) 0.6049(6) 0.09644(19) 0.0542(13) Uani 1 1 d .
F14 F 0.27526(18) 0.6906(5) 0.1226(2) 0.0525(13) Uani 1 1 d .
F15 F 0.29490(17) 0.3844(5) 0.11941(18) 0.0409(11) Uani 1 1 d .
F16 F 0.3208(2) 0.5268(6) 0.21193(18) 0.0573(14) Uani 1 1 d .
F21 F -0.2416(3) 0.6563(11) 0.1462(2) 0.145(4) Uani 1 1 d .
F22 F -0.1409(5) 0.7350(8) 0.1844(3) 0.167(5) Uani 1 1 d .
F23 F -0.1143(2) 0.4403(9) 0.2150(2) 0.097(2) Uani 1 1 d .
F24 F -0.2124(3) 0.3662(8) 0.1779(2) 0.088(2) Uani 1 1 d .
F25 F -0.1733(2) 0.6040(6) 0.24677(17) 0.0558(14) Uani 1 1 d .
F26 F -0.1818(2) 0.5058(6) 0.11378(17) 0.0499(12) Uani 1 1 d .

loop_
_atom_site_aniso_label
_atom_site_aniso_U_11
_atom_site_aniso_U_22
_atom_site_aniso_U_33
_atom_site_aniso_U_23
_atom_site_aniso_U_13
_atom_site_aniso_U_12
Te1 0.0272(2) 0.0222(2) 0.0281(2) 0.00118(19) 0.01969(18) -0.00127(18)
Te2 0.01481(18) 0.0231(2) 0.01856(18) -0.00242(19) 0.00236(15) -0.00207(17)
Te3 0.01738(19) 0.0186(2) 0.0314(2) 0.00313(19) 0.01385(17) 0.00328(17)
Te4 0.0278(2) 0.0215(2) 0.01391(17) 0.00095(18) 0.00847(16) -0.00166(18)
Sb1 0.0301(2) 0.0300(3) 0.0305(2) -0.0125(2) 0.0194(2) -0.0092(2)
Sb2 0.0421(3) 0.0257(3) 0.0263(2) 0.0034(2) 0.0193(2) 0.0040(2)
Ag1 0.0386(3) 0.0220(3) 0.0352(3) -0.0015(2) 0.0114(2) 0.0000(2)
Ag2 0.0432(3) 0.0204(3) 0.0374(3) -0.0012(2) 0.0212(3) -0.0028(2)
P1 0.0202(8) 0.0239(9) 0.0236(8) 0.0055(8) 0.0141(6) 0.0005(7)
P2 0.0151(7) 0.0170(8) 0.0143(7) -0.0014(6) 0.0042(6) -0.0006(6)
P3 0.0147(7) 0.0162(7) 0.0153(7) 0.0005(6) 0.0079(6) 0.0006(6)
P4 0.0151(7) 0.0201(8) 0.0133(7) 0.0013(7) 0.0044(6) -0.0004(7)
C11 0.038(4) 0.016(3) 0.046(4) 0.006(3) 0.032(4) 0.002(3)
C12 0.064(6) 0.029(5) 0.125(9) 0.029(5) 0.075(6) 0.014(4)
C13 0.049(5) 0.035(5) 0.050(5) -0.016(4) 0.033(4) -0.020(4)
C14 0.021(3) 0.062(5) 0.031(4) 0.019(4) 0.010(3) 0.001(4)
C15 0.038(5) 0.141(11) 0.026(4) 0.024(6) 0.010(4) -0.020(6)
C16 0.028(4) 0.068(6) 0.025(4) 0.005(4) 0.002(3) -0.009(4)
C17 0.030(4) 0.020(4) 0.032(4) 0.003(3) 0.016(3) 0.001(3)
C18 0.072(6) 0.034(5) 0.050(5) 0.007(4) 0.041(5) 0.013(4)
C19 0.050(5) 0.027(4) 0.050(5) 0.003(4) 0.035(4) 0.007(3)
C41 0.027(4) 0.026(4) 0.025(3) -0.007(3) 0.013(3) -0.006(3)
C42 0.049(5) 0.042(5) 0.020(4) -0.013(3) 0.003(3) 0.000(4)
C43 0.048(5) 0.037(5) 0.049(5) -0.016(4) 0.026(4) -0.021(4)
C44 0.029(4) 0.021(3) 0.015(3) 0.002(3) 0.005(3) 0.003(3)
C45 0.057(5) 0.025(4) 0.031(4) 0.005(4) -0.001(4) -0.004(4)
C46 0.035(4) 0.039(5) 0.033(4) 0.001(3) 0.015(3) 0.020(3)
C47 0.018(3) 0.038(4) 0.024(3) 0.010(3) 0.008(3) 0.007(3)
C48 0.025(4) 0.095(7) 0.038(4) 0.026(5) 0.021(3) 0.015(4)
C49 0.027(4) 0.040(5) 0.037(4) 0.014(3) 0.020(3) 0.019(3)
C31 0.032(3) 0.018(3) 0.023(3) 0.009(3) 0.017(3) 0.008(3)
C32 0.066(6) 0.059(6) 0.019(4) -0.003(4) 0.022(4) -0.009(5)
C33 0.038(4) 0.045(5) 0.045(4) 0.013(4) 0.032(4) 0.012(4)
C34 0.020(3) 0.017(3) 0.020(3) 0.000(3) 0.010(3) -0.002(2)
C35 0.023(3) 0.022(4) 0.039(4) -0.005(3) 0.017(3) 0.000(3)
C36 0.023(3) 0.018(3) 0.035(4) 0.006(3) 0.010(3) 0.009(3)
C37 0.017(3) 0.023(3) 0.026(3) -0.005(3) 0.008(3) -0.002(2)
C38 0.033(4) 0.021(4) 0.034(4) 0.000(3) 0.011(3) -0.004(3)
C39 0.037(4) 0.031(4) 0.016(3) 0.000(3) 0.003(3) 0.003(3)
C21 0.021(3) 0.021(3) 0.024(3) -0.007(3) 0.010(3) -0.006(2)
C22 0.031(4) 0.024(4) 0.047(5) -0.002(3) 0.013(4) 0.006(3)
C23 0.026(3) 0.044(4) 0.025(3) -0.003(4) 0.011(3) 0.001(3)
C24 0.032(4) 0.024(4) 0.024(3) 0.000(3) 0.014(3) -0.002(3)
C25 0.025(4) 0.028(4) 0.038(4) -0.008(3) 0.006(3) 0.002(3)
C26 0.031(4) 0.020(4) 0.047(4) -0.012(3) 0.021(3) -0.009(3)
C27 0.029(3) 0.023(4) 0.015(3) 0.004(3) 0.005(3) -0.003(3)
C28 0.052(5) 0.064(6) 0.025(4) -0.004(4) 0.025(4) 0.005(4)
C29 0.041(4) 0.063(6) 0.020(3) 0.014(4) 0.003(3) -0.013(4)
F11 0.077(4) 0.059(3) 0.049(3) -0.029(3) 0.036(3) -0.044(3)
F12 0.034(3) 0.065(4) 0.111(5) 0.007(4) 0.012(3) 0.004(3)
F13 0.082(4) 0.052(3) 0.058(3) -0.019(2) 0.058(3) -0.018(3)
F14 0.052(3) 0.032(3) 0.091(4) 0.010(3) 0.048(3) 0.005(2)
F15 0.045(3) 0.027(2) 0.052(3) -0.017(2) 0.025(2) -0.0104(19)
F16 0.092(4) 0.055(3) 0.038(2) -0.012(2) 0.042(3) -0.030(3)
F21 0.149(7) 0.223(9) 0.047(3) 0.029(5) 0.034(4) 0.152(7)
F22 0.377(14) 0.074(5) 0.177(8) -0.070(5) 0.236(10) -0.127(7)
F23 0.053(4) 0.139(6) 0.073(4) 0.001(4) 0.010(3) 0.035(4)
F24 0.129(5) 0.082(5) 0.090(4) -0.035(4) 0.081(4) -0.051(4)
F25 0.093(4) 0.052(3) 0.027(2) -0.006(2) 0.033(3) -0.004(3)
F26 0.081(3) 0.043(3) 0.042(2) 0.004(2) 0.042(3) 0.018(3)

loop_
_atom_type_symbol
_atom_type_description
_atom_type_scat_dispersion_real
_atom_type_scat_dispersion_imag
_atom_type_scat_source
C C 0.0033 0.0016 'International Tables Vol C Tables 4.2.6.8 and 6.1.1.4'
H H 0.0000 0.0000 'International Tables Vol C Tables 4.2.6.8 and 6.1.1.4'
F F 0.0171 0.0103 'International Tables Vol C Tables 4.2.6.8 and 6.1.1.4'
P P 0.1023 0.0942 'International Tables Vol C Tables 4.2.6.8 and 6.1.1.4'
Ag Ag -0.8971 1.1015 'International Tables Vol C Tables 4.2.6.8 and 6.1.1.4'
Sb Sb -0.5866 1.5461 'International Tables Vol C Tables 4.2.6.8 and 6.1.1.4'
Te Te -0.5308 1.6751 'International Tables Vol C Tables 4.2.6.8 and 6.1.1.4'

loop_
_geom_angle_atom_site_label_1
_geom_angle_atom_site_label_2
_geom_angle_atom_site_label_3
_geom_angle
_geom_angle_site_symmetry_1
_geom_angle_site_symmetry_3
P1 Te1 Ag1 113.30(5) . 3
P1 Te1 Ag1 126.16(5) . .
Ag1 Te1 Ag1 94.535(19) 3 .
P2 Te2 Ag1 111.80(4) . 3_565
P2 Te2 Ag1 125.47(4) . .
Ag1 Te2 Ag1 97.800(19) 3_565 .
P3 Te3 Ag2 112.83(4) . .
P3 Te3 Ag2 130.58(4) . 3_675
Ag2 Te3 Ag2 100.961(19) . 3_675
P4 Te4 Ag2 111.28(4) . .
P4 Te4 Ag2 123.89(4) . 3_685
Ag2 Te4 Ag2 92.553(19) . 3_685
F12 Sb1 F11 90.1(2) . .
F12 Sb1 F14 179.5(3) . .
F11 Sb1 F14 89.8(2) . .
F12 Sb1 F15 89.6(2) . .
F11 Sb1 F15 179.5(2) . .
F14 Sb1 F15 90.5(2) . .
F12 Sb1 F13 91.9(3) . .
F11 Sb1 F13 88.8(2) . .
F14 Sb1 F13 88.6(2) . .
F15 Sb1 F13 90.7(2) . .
F12 Sb1 F16 91.4(3) . .
F11 Sb1 F16 91.1(2) . .
F14 Sb1 F16 88.2(2) . .
F15 Sb1 F16 89.36(19) . .
F13 Sb1 F16 176.8(2) . .
F21 Sb2 F22 92.2(5) . .
F21 Sb2 F24 90.4(4) . .
F22 Sb2 F24 177.3(5) . .
F21 Sb2 F23 177.4(4) . .
F22 Sb2 F23 90.4(4) . .
F24 Sb2 F23 86.9(3) . .
F21 Sb2 F26 90.9(2) . .
F22 Sb2 F26 90.1(2) . .
F24 Sb2 F26 90.6(2) . .
F23 Sb2 F26 89.5(2) . .
F21 Sb2 F25 89.3(2) . .
F22 Sb2 F25 89.2(2) . .
F24 Sb2 F25 90.2(2) . .
F23 Sb2 F25 90.3(3) . .
F26 Sb2 F25 179.2(2) . .
Te1 Ag1 Te2 128.13(2) 3 3_565
Te1 Ag1 Te2 131.12(2) 3 .
Te2 Ag1 Te2 82.197(19) 3_565 .
Te1 Ag1 Te1 85.464(19) 3 .
Te2 Ag1 Te1 120.00(2) 3_565 .
Te2 Ag1 Te1 113.67(2) . .
Te4 Ag2 Te3 134.78(2) . .
Te4 Ag2 Te3 125.52(2) . 3_675
Te3 Ag2 Te3 79.039(18) . 3_675
Te4 Ag2 Te4 87.446(19) . 3_685
Te3 Ag2 Te4 116.04(2) . 3_685
Te3 Ag2 Te4 117.67(2) 3_675 3_685
C14 P1 C11 107.9(3) . .
C14 P1 C17 107.1(4) . .
C11 P1 C17 107.9(3) . .
C14 P1 Te1 111.8(2) . .
C11 P1 Te1 109.9(2) . .
C17 P1 Te1 112.1(2) . .
C27 P2 C21 107.8(3) . .
C27 P2 C24 114.4(3) . .
C21 P2 C24 106.9(3) . .
C27 P2 Te2 108.2(2) . .
C21 P2 Te2 110.7(2) . .
C24 P2 Te2 108.9(2) . .
C37 P3 C34 107.0(3) . .
C37 P3 C31 106.8(3) . .
C34 P3 C31 114.6(3) . .
C37 P3 Te3 112.3(2) . .
C34 P3 Te3 108.97(19) . .
C31 P3 Te3 107.3(2) . .
C44 P4 C47 108.8(3) . .
C44 P4 C41 109.1(3) . .
C47 P4 C41 106.8(3) . .
C44 P4 Te4 108.8(2) . .
C47 P4 Te4 110.9(2) . .
C41 P4 Te4 112.3(2) . .
C13 C11 C12 110.1(7) . .
C13 C11 P1 111.6(5) . .
C12 C11 P1 112.5(5) . .
C16 C14 C15 111.8(7) . .
C16 C14 P1 112.0(5) . .
C15 C14 P1 113.1(5) . .
C18 C17 C19 110.8(6) . .
C18 C17 P1 114.8(5) . .
C19 C17 P1 112.6(5) . .
C43 C41 C42 110.9(6) . .
C43 C41 P4 114.1(5) . .
C42 C41 P4 112.5(5) . .
C46 C44 C45 111.4(6) . .
C46 C44 P4 112.0(5) . .
C45 C44 P4 112.6(5) . .
C49 C47 C48 110.6(6) . .
C49 C47 P4 111.7(5) . .
C48 C47 P4 112.0(4) . .
C32 C31 C33 110.1(6) . .
C32 C31 P3 114.1(5) . .
C33 C31 P3 114.2(4) . .
C35 C34 C36 111.1(5) . .
C35 C34 P3 113.9(4) . .
C36 C34 P3 113.7(4) . .
C39 C37 C38 111.0(6) . .
C39 C37 P3 111.9(5) . .
C38 C37 P3 111.9(5) . .
C22 C21 C23 112.1(6) . .
C22 C21 P2 112.6(5) . .
C23 C21 P2 110.4(5) . .
C25 C24 C26 111.3(6) . .
C25 C24 P2 114.1(5) . .
C26 C24 P2 113.2(5) . .
C28 C27 C29 111.8(6) . .
C28 C27 P2 114.8(5) . .
C29 C27 P2 113.3(5) . .

loop_
_geom_bond_atom_site_label_1
_geom_bond_atom_site_label_2
_geom_bond_distance
_geom_bond_site_symmetry_2
Te1 P1 2.4346(15) .
Te1 Ag1 2.7857(7) 3
Te1 Ag1 2.9359(7) .
Te2 P2 2.4194(15) .
Te2 Ag1 2.8036(7) 3_565
Te2 Ag1 2.8557(7) .
Te3 P3 2.4218(15) .
Te3 Ag2 2.7943(7) .
Te3 Ag2 2.8740(7) 3_675
Te4 P4 2.4257(15) .
Te4 Ag2 2.7692(7) .
Te4 Ag2 2.9011(7) 3_685
Sb1 F12 1.854(5) .
Sb1 F11 1.865(4) .
Sb1 F14 1.865(4) .
Sb1 F15 1.867(4) .
Sb1 F13 1.871(4) .
Sb1 F16 1.880(4) .
Sb2 F21 1.813(6) .
Sb2 F22 1.826(6) .
Sb2 F24 1.847(6) .
Sb2 F23 1.861(6) .
Sb2 F26 1.864(4) .
Sb2 F25 1.874(4) .
Ag1 Te1 2.7857(7) 3
Ag1 Te2 2.8035(7) 3_565
Ag2 Te3 2.8740(7) 3_675
Ag2 Te4 2.9011(7) 3_685
P1 C14 1.831(7) .
P1 C11 1.833(7) .
P1 C17 1.856(7) .
P2 C27 1.830(6) .
P2 C21 1.833(6) .
P2 C24 1.846(7) .
P3 C37 1.829(6) .
P3 C34 1.832(6) .
P3 C31 1.839(6) .
P4 C44 1.828(6) .
P4 C47 1.838(6) .
P4 C41 1.853(7) .
C11 C13 1.518(10) .
C11 C12 1.522(10) .
C14 C16 1.527(11) .
C14 C15 1.534(10) .
C17 C18 1.503(10) .
C17 C19 1.538(9) .
C41 C43 1.516(9) .
C41 C42 1.543(9) .
C44 C46 1.518(9) .
C44 C45 1.524(10) .
C47 C49 1.509(9) .
C47 C48 1.548(9) .
C31 C32 1.509(9) .
C31 C33 1.538(8) .
C34 C35 1.519(8) .
C34 C36 1.532(8) .
C37 C39 1.521(9) .
C37 C38 1.528(9) .
C21 C22 1.517(9) .
C21 C23 1.527(9) .
C24 C25 1.520(9) .
C24 C26 1.534(9) .
C27 C28 1.513(9) .
C27 C29 1.541(9) .

loop_
_geom_hbond_atom_site_label_D
_geom_hbond_atom_site_label_H
_geom_hbond_atom_site_label_A
_geom_hbond_distance_DH
_geom_hbond_distance_HA
_geom_hbond_distance_DA
_geom_hbond_angle_DHA
_geom_hbond_site_symmetry_A
C11 H11 F22 1.00 2.36 3.331(9) 162.9 1_545
C15 H15A F23 0.98 2.61 3.508(10) 152.6 2_545
C44 H44 F11 1.00 2.39 3.318(8) 153.4 2_655
C48 H48B F11 0.98 2.45 3.353(9) 152.7 2_655
C48 H48C F12 0.98 2.54 3.469(9) 157.7 1_565
C39 H39B F21 0.98 2.53 3.434(10) 153.4 3_575
C27 H27 F25 1.00 2.57 3.391(8) 138.7 2_545
C28 H28A F22 0.98 2.56 3.453(10) 151.4 2_545

loop_
_geom_torsion_atom_site_label_1
_geom_torsion_atom_site_label_2
_geom_torsion_atom_site_label_3
_geom_torsion_atom_site_label_4
_geom_torsion
_geom_torsion_site_symmetry_1
_geom_torsion_site_symmetry_4
P2 Te2 Ag1 Te1 11.14(6) . 3
Ag1 Te2 Ag1 Te1 135.05(4) 3_565 3
P2 Te2 Ag1 Te2 -123.90(5) . 3_565
Ag1 Te2 Ag1 Te2 0.0 3_565 3_565
P2 Te2 Ag1 Te1 116.70(5) . .
Ag1 Te2 Ag1 Te1 -119.40(3) 3_565 .
P1 Te1 Ag1 Te1 123.32(5) . 3
Ag1 Te1 Ag1 Te1 -0.002(2) 3 3
P1 Te1 Ag1 Te2 -104.66(6) . 3_565
Ag1 Te1 Ag1 Te2 132.02(3) 3 3_565
P1 Te1 Ag1 Te2 -9.96(6) . .
Ag1 Te1 Ag1 Te2 -133.28(3) 3 .
P4 Te4 Ag2 Te3 2.96(6) . .
Ag2 Te4 Ag2 Te3 -125.09(4) 3_685 .
P4 Te4 Ag2 Te3 -109.32(5) . 3_675
Ag2 Te4 Ag2 Te3 122.64(3) 3_685 3_675
P4 Te4 Ag2 Te4 128.05(4) . 3_685
Ag2 Te4 Ag2 Te4 0.0 3_685 3_685
P3 Te3 Ag2 Te4 86.93(5) . .
Ag2 Te3 Ag2 Te4 -129.90(4) 3_675 .
P3 Te3 Ag2 Te3 -143.17(4) . 3_675
Ag2 Te3 Ag2 Te3 0.0 3_675 3_675
P3 Te3 Ag2 Te4 -27.59(5) . 3_685
Ag2 Te3 Ag2 Te4 115.58(3) 3_675 3_685
Ag1 Te1 P1 C14 65.4(3) 3 .
Ag1 Te1 P1 C14 -49.6(3) . .
Ag1 Te1 P1 C11 -54.4(2) 3 .
Ag1 Te1 P1 C11 -169.3(2) . .
Ag1 Te1 P1 C17 -174.3(2) 3 .
Ag1 Te1 P1 C17 70.7(2) . .
Ag1 Te2 P2 C27 139.8(2) 3_565 .
Ag1 Te2 P2 C27 -102.5(2) . .
Ag1 Te2 P2 C21 -102.2(2) 3_565 .
Ag1 Te2 P2 C21 15.5(2) . .
Ag1 Te2 P2 C24 15.0(2) 3_565 .
Ag1 Te2 P2 C24 132.7(2) . .
Ag2 Te3 P3 C37 112.6(2) . .
Ag2 Te3 P3 C37 -16.7(2) 3_675 .
Ag2 Te3 P3 C34 -5.8(2) . .
Ag2 Te3 P3 C34 -135.0(2) 3_675 .
Ag2 Te3 P3 C31 -130.4(2) . .
Ag2 Te3 P3 C31 100.4(2) 3_675 .
Ag2 Te4 P4 C44 57.7(2) . .
Ag2 Te4 P4 C44 166.3(2) 3_685 .
Ag2 Te4 P4 C47 -62.0(3) . .
Ag2 Te4 P4 C47 46.6(3) 3_685 .
Ag2 Te4 P4 C41 178.5(2) . .
Ag2 Te4 P4 C41 -72.9(2) 3_685 .
C14 P1 C11 C13 -177.2(5) . .
C17 P1 C11 C13 67.4(5) . .
Te1 P1 C11 C13 -55.1(5) . .
C14 P1 C11 C12 -52.9(7) . .
C17 P1 C11 C12 -168.3(6) . .
Te1 P1 C11 C12 69.2(6) . .
C11 P1 C14 C16 178.6(6) . .
C17 P1 C14 C16 -65.4(6) . .
Te1 P1 C14 C16 57.7(6) . .
C11 P1 C14 C15 -54.0(8) . .
C17 P1 C14 C15 62.0(8) . .
Te1 P1 C14 C15 -174.9(6) . .
C14 P1 C17 C18 144.0(6) . .
C11 P1 C17 C18 -100.1(6) . .
Te1 P1 C17 C18 21.0(6) . .
C14 P1 C17 C19 -88.0(6) . .
C11 P1 C17 C19 28.0(6) . .
Te1 P1 C17 C19 149.0(4) . .
C44 P4 C41 C43 101.4(6) . .
C47 P4 C41 C43 -141.1(5) . .
Te4 P4 C41 C43 -19.3(6) . .
C44 P4 C41 C42 -26.0(6) . .
C47 P4 C41 C42 91.5(5) . .
Te4 P4 C41 C42 -146.7(4) . .
C47 P4 C44 C46 175.9(5) . .
C41 P4 C44 C46 -67.9(5) . .
Te4 P4 C44 C46 55.0(5) . .
C47 P4 C44 C45 49.5(6) . .
C41 P4 C44 C45 165.7(5) . .
Te4 P4 C44 C45 -71.4(5) . .
C44 P4 C47 C49 -177.3(5) . .
C41 P4 C47 C49 65.0(6) . .
Te4 P4 C47 C49 -57.7(5) . .
C44 P4 C47 C48 57.9(7) . .
C41 P4 C47 C48 -59.7(7) . .
Te4 P4 C47 C48 177.5(5) . .
C37 P3 C31 C32 180.0(5) . .
C34 P3 C31 C32 -61.8(6) . .
Te3 P3 C31 C32 59.4(6) . .
C37 P3 C31 C33 -52.2(6) . .
C34 P3 C31 C33 66.0(6) . .
Te3 P3 C31 C33 -172.8(5) . .
C37 P3 C34 C35 -175.7(4) . .
C31 P3 C34 C35 66.1(5) . .
Te3 P3 C34 C35 -54.1(5) . .
C37 P3 C34 C36 55.6(5) . .
C31 P3 C34 C36 -62.6(5) . .
Te3 P3 C34 C36 177.2(4) . .
C34 P3 C37 C39 54.9(5) . .
C31 P3 C37 C39 178.0(5) . .
Te3 P3 C37 C39 -64.6(5) . .
C34 P3 C37 C38 -179.8(5) . .
C31 P3 C37 C38 -56.6(5) . .
Te3 P3 C37 C38 60.7(5) . .
C27 P2 C21 C22 51.2(5) . .
C24 P2 C21 C22 174.6(5) . .
Te2 P2 C21 C22 -67.1(5) . .
C27 P2 C21 C23 177.2(4) . .
C24 P2 C21 C23 -59.4(5) . .
Te2 P2 C21 C23 59.0(5) . .
C27 P2 C24 C25 -68.2(6) . .
C21 P2 C24 C25 172.5(5) . .
Te2 P2 C24 C25 52.9(5) . .
C27 P2 C24 C26 60.3(6) . .
C21 P2 C24 C26 -58.9(5) . .
Te2 P2 C24 C26 -178.5(4) . .
C21 P2 C27 C28 -176.3(5) . .
C24 P2 C27 C28 65.0(6) . .
Te2 P2 C27 C28 -56.5(6) . .
C21 P2 C27 C29 53.7(6) . .
C24 P2 C27 C29 -65.0(6) . .
Te2 P2 C27 C29 173.5(5) . .
